data_7108893
loop_
_publ_author_name
'Prodius, Denis'
'Macaev, Fliur'
'Stingaci, Eugenia'
'Pogrebnoi, Vsevolod'
'Mereacre, Valeriu'
'Novitchi, Ghenadie'
'Kostakis, George E.'
'Anson, Christopher E.'
'Powell, Annie K.'

_publ_section_title
;
 Catalytic "triangles": binding of iron in task-specific ionic liquids
;
_journal_coden_ASTM CHCOFS
_journal_issue 19
_journal_name_full
;
 Chemical Communications (Cambridge, United Kingdom)
;
_journal_page_first 1915
_journal_page_last 1917
_journal_paper_doi 10.1039/c2cc36741f
_journal_volume 49
_journal_year 2013
_chemical_formula_moiety 'C48 H60 Fe3 N6 O16, 6(Cl4 Fe), Cl, 4(H2 O)'
_chemical_formula_sum 'C48 H68 Cl25 Fe9 N6 O20'
_chemical_formula_weight 2437.98
_space_group_IT_number 60
_symmetry_cell_setting orthorhombic
_symmetry_space_group_name_Hall '-P 2n 2ab'
_symmetry_space_group_name_H-M 'P b c n'
_atom_sites_solution_hydrogens geom
_atom_sites_solution_primary direct
_atom_sites_solution_secondary difmap
_audit_creation_method SHELXL-97
_cell_angle_alpha 90.00
_cell_angle_beta 90.00
_cell_angle_gamma 90.00
_cell_formula_units_Z 4
_cell_length_a 24.8363(12)
_cell_length_b 13.7847(7)
_cell_length_c 27.4404(19)
_cell_measurement_reflns_used 27410
_cell_measurement_temperature 150(2)
_cell_measurement_theta_max 25.95
_cell_measurement_theta_min 1.49
_cell_volume 9394.5(9)
_computing_cell_refinement 'X-Area 1.38 (Stoe & Cie GmbH, 2006)'
_computing_data_collection 'WinXpose 1.6.8 (Stoe & Cie GmbH, 2004)'
_computing_data_reduction 'X-Area 1.38 (Stoe & Cie GmbH, 2006)'
_computing_molecular_graphics 'Diamond 2.1 (Crystal Impact, 1998)'
_computing_publication_material 'SHELXTL 6.14 (BrukerAXS Inc., 2003)'
_computing_structure_refinement 'SHELXTL 6.14 (BrukerAXS Inc., 2003)'
_computing_structure_solution 'SHELXTL 6.14 (BrukerAXS Inc., 2003)'
_diffrn_ambient_temperature 150(2)
_diffrn_detector_area_resol_mean 6.667
_diffrn_measured_fraction_theta_full 0.999
_diffrn_measured_fraction_theta_max 0.999
_diffrn_measurement_device_type 'Stoe IPDS II'
_diffrn_measurement_method 'area detector'
_diffrn_radiation_monochromator graphite
_diffrn_radiation_source 'rotating anode'
_diffrn_radiation_type MoK\a
_diffrn_radiation_wavelength 0.71073
_diffrn_reflns_av_R_equivalents 0.0833
_diffrn_reflns_av_sigmaI/netI 0.0457
_diffrn_reflns_limit_h_max 29
_diffrn_reflns_limit_h_min -29
_diffrn_reflns_limit_k_max 16
_diffrn_reflns_limit_k_min -16
_diffrn_reflns_limit_l_max 33
_diffrn_reflns_limit_l_min -33
_diffrn_reflns_number 82847
_diffrn_reflns_theta_full 25.25
_diffrn_reflns_theta_max 25.35
_diffrn_reflns_theta_min 1.85
_exptl_absorpt_coefficient_mu 2.117
_exptl_absorpt_correction_T_max 0.464
_exptl_absorpt_correction_T_min 0.390
_exptl_absorpt_correction_type multi-scan
_exptl_absorpt_process_details
;
XPREP in SHELXTL 6.14 (BrukerAXS Inc., 2003)
;
_exptl_crystal_colour orange
_exptl_crystal_density_diffrn 1.724
_exptl_crystal_density_method 'not measured'
_exptl_crystal_description block
_exptl_crystal_F_000 4868
_exptl_crystal_size_max 0.36
_exptl_crystal_size_mid 0.31
_exptl_crystal_size_min 0.28
_refine_diff_density_max 1.949
_refine_diff_density_min -1.420
_refine_diff_density_rms 0.150
_refine_ls_extinction_method none
_refine_ls_goodness_of_fit_ref 1.032
_refine_ls_hydrogen_treatment mixed
_refine_ls_matrix_type full
_refine_ls_number_parameters 527
_refine_ls_number_reflns 8600
_refine_ls_number_restraints 55
_refine_ls_restrained_S_all 1.074
_refine_ls_R_factor_all 0.1064
_refine_ls_R_factor_gt 0.0768
_refine_ls_shift/su_max 0.000
_refine_ls_shift/su_mean 0.000
_refine_ls_structure_factor_coef Fsqd
_refine_ls_weighting_details 'calc w=1/[\s^2^(Fo^2^)+(0.1404P)^2^+6.4189P] where P=(Fo^2^+2Fc^2^)/3'
_refine_ls_weighting_scheme calc
_refine_ls_wR_factor_gt 0.1977
_refine_ls_wR_factor_ref 0.2165
_reflns_number_gt 6026
_reflns_number_total 8600
_reflns_threshold_expression >2sigma(I)
_cod_data_source_file c2cc36741f.txt
_cod_data_source_block rfe3pymaa
_cod_database_code 7108893

loop_
_symmetry_equiv_pos_as_xyz
'x, y, z'
'-x+1/2, -y+1/2, z+1/2'
'-x, y, -z+1/2'
'x+1/2, -y+1/2, -z'
'-x, -y, -z'
'x-1/2, y-1/2, -z-1/2'
'x, -y, z-1/2'
'-x-1/2, y-1/2, z'

loop_
_atom_site_label
_atom_site_type_symbol
_atom_site_fract_x
_atom_site_fract_y
_atom_site_fract_z
_atom_site_U_iso_or_equiv
_atom_site_adp_type
_atom_site_occupancy
_atom_site_symmetry_multiplicity
_atom_site_calc_flag
_atom_site_refinement_flags
_atom_site_disorder_assembly
_atom_site_disorder_group
Fe1 Fe 0.5000 0.23004(9) 0.2500 0.0260(3) Uani 1 2 d S . .
Fe2 Fe 0.52548(3) 0.02340(6) 0.30566(3) 0.0276(2) Uani 1 1 d . . .
O1 O 0.5000 0.0916(4) 0.2500 0.0280(13) Uani 1 2 d S . .
O2 O 0.46016(18) 0.2395(3) 0.31407(16) 0.0317(10) Uani 1 1 d . . .
O3 O 0.48294(19) 0.1027(3) 0.35393(17) 0.0349(10) Uani 1 1 d . . .
C1 C 0.4567(2) 0.1807(5) 0.3496(2) 0.0302(14) Uani 1 1 d . . .
C2 C 0.4183(3) 0.2030(6) 0.3902(3) 0.0406(16) Uani 1 1 d . . .
H2A H 0.4393 0.2124 0.4205 0.049 Uiso 1 1 calc R . .
H2B H 0.3947 0.1459 0.3952 0.049 Uiso 1 1 calc R . .
C3 C 0.3831(3) 0.2911(6) 0.3825(4) 0.053(2) Uani 1 1 d . . .
H3A H 0.3697 0.2910 0.3485 0.063 Uiso 1 1 calc R . .
H3B H 0.3514 0.2866 0.4044 0.063 Uiso 1 1 calc R . .
N1 N 0.4114(3) 0.3838(5) 0.3919(3) 0.0525(17) Uani 1 1 d . . .
C4 C 0.4255(4) 0.4412(6) 0.3541(4) 0.060(2) Uani 1 1 d . . .
H4A H 0.4181 0.4213 0.3216 0.072 Uiso 1 1 calc R . .
C5 C 0.4505(5) 0.5286(7) 0.3627(5) 0.074(3) Uani 1 1 d . . .
H5A H 0.4612 0.5685 0.3362 0.089 Uiso 1 1 calc R . .
C6 C 0.4600(5) 0.5581(7) 0.4101(5) 0.085(4) Uani 1 1 d . . .
H6A H 0.4766 0.6189 0.4166 0.102 Uiso 1 1 calc R . .
C7 C 0.4449(5) 0.4972(8) 0.4482(4) 0.076(3) Uani 1 1 d . . .
H7A H 0.4508 0.5157 0.4811 0.092 Uiso 1 1 calc R . .
C8 C 0.4216(4) 0.4111(7) 0.4375(4) 0.063(2) Uani 1 1 d . . .
H8A H 0.4123 0.3686 0.4634 0.075 Uiso 1 1 calc R . .
O4 O 0.57135(18) 0.2470(3) 0.28204(17) 0.0332(10) Uani 1 1 d . . .
O5 O 0.59183(18) 0.1035(3) 0.31636(17) 0.0318(10) Uani 1 1 d . . .
C9 C 0.6028(2) 0.1910(5) 0.3052(2) 0.0296(13) Uani 1 1 d . . .
C10 C 0.6561(3) 0.2293(5) 0.3215(3) 0.0337(14) Uani 1 1 d . . .
H10A H 0.6853 0.1928 0.3052 0.040 Uiso 1 1 calc R . .
H10B H 0.6599 0.2197 0.3571 0.040 Uiso 1 1 calc R . .
C11 C 0.6615(3) 0.3373(6) 0.3096(3) 0.0483(19) Uani 1 1 d . . .
H11A H 0.6640 0.3456 0.2738 0.058 Uiso 1 1 calc R . .
H11B H 0.6289 0.3719 0.3210 0.058 Uiso 1 1 calc R . .
N2 N 0.7094(2) 0.3804(4) 0.3328(3) 0.0435(15) Uani 1 1 d . . .
C12 C 0.7070(4) 0.4038(6) 0.3804(4) 0.055(2) Uani 1 1 d . . .
H12A H 0.6754 0.3911 0.3988 0.066 Uiso 1 1 calc R . .
C13 C 0.7512(4) 0.4466(7) 0.4022(4) 0.072(3) Uani 1 1 d . . .
H13A H 0.7506 0.4631 0.4358 0.087 Uiso 1 1 calc R . .
C14 C 0.7962(4) 0.4650(8) 0.3744(5) 0.080(3) Uani 1 1 d . . .
H14A H 0.8264 0.4962 0.3888 0.096 Uiso 1 1 calc R . .
C15 C 0.7980(4) 0.4401(8) 0.3283(5) 0.069(3) Uani 1 1 d . . .
H15A H 0.8299 0.4514 0.3099 0.083 Uiso 1 1 calc R . .
C16 C 0.7541(3) 0.3975(7) 0.3063(4) 0.056(2) Uani 1 1 d . . .
H16A H 0.7553 0.3805 0.2727 0.067 Uiso 1 1 calc R . .
O6 O 0.46548(18) -0.0761(3) 0.30495(17) 0.0350(10) Uani 1 1 d . . .
O7 O 0.42755(18) -0.0710(3) 0.23059(18) 0.0352(10) Uani 1 1 d . . .
C17 C 0.4311(3) -0.1017(4) 0.2743(3) 0.0362(16) Uani 1 1 d . . .
C18 C 0.3889(3) -0.1773(5) 0.2889(3) 0.0438(17) Uani 1 1 d . . .
H18A H 0.3528 -0.1473 0.2869 0.053 Uiso 1 1 calc R . .
H18B H 0.3901 -0.2314 0.2652 0.053 Uiso 1 1 calc R . .
C19 C 0.3965(3) -0.2180(6) 0.3394(4) 0.054(2) Uani 1 1 d . . .
H19A H 0.3744 -0.2774 0.3428 0.065 Uiso 1 1 calc R . .
H19B H 0.4347 -0.2365 0.3437 0.065 Uiso 1 1 calc R . .
N3 N 0.3813(3) -0.1487(5) 0.3778(3) 0.0533(18) Uani 1 1 d . . .
C20 C 0.4183(4) -0.1002(8) 0.4037(3) 0.060(3) Uani 1 1 d . . .
H20A H 0.4555 -0.1112 0.3979 0.073 Uiso 1 1 calc R . .
C21 C 0.4025(5) -0.0347(9) 0.4385(4) 0.074(3) Uani 1 1 d . . .
H21A H 0.4288 -0.0001 0.4566 0.089 Uiso 1 1 calc R . .
C22 C 0.3482(6) -0.0187(10) 0.4475(4) 0.084(4) Uani 1 1 d . . .
H22A H 0.3369 0.0268 0.4714 0.100 Uiso 1 1 calc R . .
C23 C 0.3115(5) -0.0707(10) 0.4209(4) 0.079(3) Uani 1 1 d . . .
H23A H 0.2741 -0.0623 0.4266 0.095 Uiso 1 1 calc R . .
C24 C 0.3282(4) -0.1332(8) 0.3869(4) 0.067(3) Uani 1 1 d . . .
H24A H 0.3022 -0.1680 0.3685 0.081 Uiso 1 1 calc R . .
O8 O 0.5000 0.3796(5) 0.2500 0.0369(15) Uani 1 2 d SD . .
H8 H 0.470(2) 0.409(6) 0.241(3) 0.044 Uiso 1 1 d D . .
O9 O 0.5497(2) -0.0541(4) 0.3666(2) 0.0424(12) Uani 1 1 d D . .
H91 H 0.566(3) -0.025(6) 0.392(2) 0.051 Uiso 1 1 d D . .
H92 H 0.549(4) -0.119(3) 0.372(3) 0.051 Uiso 1 1 d D . .
Cl11 Cl 0.5000 0.6863(2) 0.2500 0.0689(9) Uani 1 2 d S . .
Fe3 Fe 0.57518(5) 0.24172(8) 0.46648(4) 0.0442(3) Uani 1 1 d . . .
Cl31 Cl 0.60209(10) 0.09846(16) 0.44175(7) 0.0577(6) Uani 1 1 d . . .
Cl32 Cl 0.55469(9) 0.33114(15) 0.40257(8) 0.0530(5) Uani 1 1 d . . .
Cl33 Cl 0.50297(11) 0.2277(2) 0.51125(9) 0.0752(7) Uani 1 1 d . . .
Cl34 Cl 0.63918(13) 0.3079(2) 0.50867(13) 0.0881(9) Uani 1 1 d . . .
Fe4A Fe 0.2572(3) 0.0879(5) 0.3238(3) 0.0480(13) Uani 0.53 1 d PD A 1
Fe4B Fe 0.2526(4) 0.0828(7) 0.3110(3) 0.059(2) Uani 0.47 1 d PD A 2
Cl41 Cl 0.34051(9) 0.07083(18) 0.30028(9) 0.0608(6) Uani 1 1 d D . .
Cl42 Cl 0.21553(11) -0.0563(3) 0.31866(11) 0.0846(9) Uani 1 1 d D . .
Cl43 Cl 0.2564(3) 0.1561(5) 0.3957(2) 0.0585(14) Uani 0.53 1 d PD A 1
Cl44 Cl 0.2262(3) 0.1942(5) 0.2700(2) 0.0720(16) Uani 0.53 1 d PD A 1
Cl45 Cl 0.2349(5) 0.1511(9) 0.3806(3) 0.104(4) Uani 0.47 1 d PD A 2
Cl46 Cl 0.2087(3) 0.1525(6) 0.2514(3) 0.079(2) Uani 0.47 1 d PD A 2
Fe5 Fe 0.66735(6) 0.68236(12) 0.44325(6) 0.0683(4) Uani 1 1 d D . .
Cl51 Cl 0.59923(12) 0.58624(19) 0.42120(13) 0.0818(8) Uani 1 1 d D B .
Cl52 Cl 0.62931(19) 0.8297(3) 0.4534(2) 0.0585(11) Uiso 0.53 1 d PD B 1
Cl53 Cl 0.7129(2) 0.6940(4) 0.3735(2) 0.0670(12) Uiso 0.53 1 d PD B 1
Cl54 Cl 0.7101(3) 0.6351(6) 0.5046(3) 0.0992(19) Uiso 0.53 1 d PD B 1
Cl55 Cl 0.6372(2) 0.8130(4) 0.4731(3) 0.0698(15) Uiso 0.47 1 d PD B 2
Cl56 Cl 0.7302(2) 0.6912(4) 0.3914(2) 0.0567(12) Uiso 0.47 1 d PD B 2
Cl57 Cl 0.6968(4) 0.5853(7) 0.5050(3) 0.107(2) Uiso 0.47 1 d PD B 2
O11 O 0.5383(3) 0.7565(5) 0.3559(3) 0.074(2) Uani 1 1 d D . .
H111 H 0.544(4) 0.748(9) 0.3218(15) 0.089 Uiso 1 1 d D . .
H112 H 0.567(3) 0.723(8) 0.369(3) 0.089 Uiso 1 1 d D . .
O12A O 0.4224(5) 0.5144(8) 0.2418(4) 0.063(3) Uiso 0.59 1 d P C 1
O12B O 0.4355(6) 0.5067(12) 0.2012(6) 0.062(4) Uiso 0.41 1 d P D 2

loop_
_atom_site_aniso_label
_atom_site_aniso_U_11
_atom_site_aniso_U_22
_atom_site_aniso_U_33
_atom_site_aniso_U_23
_atom_site_aniso_U_13
_atom_site_aniso_U_12
Fe1 0.0259(6) 0.0179(6) 0.0342(6) 0.000 -0.0023(5) 0.000
Fe2 0.0242(4) 0.0211(4) 0.0373(5) 0.0037(4) -0.0035(4) 0.0000(3)
O1 0.021(3) 0.024(3) 0.040(3) 0.000 0.000(2) 0.000
O2 0.034(2) 0.025(2) 0.036(2) -0.0004(19) -0.0007(18) 0.0033(18)
O3 0.035(2) 0.031(2) 0.039(3) 0.004(2) -0.0053(19) 0.0051(19)
C1 0.025(3) 0.032(4) 0.033(3) -0.003(3) 0.002(2) 0.000(3)
C2 0.037(4) 0.039(4) 0.045(4) -0.007(3) 0.008(3) 0.002(3)
C3 0.040(4) 0.047(5) 0.071(5) -0.008(4) 0.014(4) 0.006(4)
N1 0.050(4) 0.041(4) 0.066(4) -0.010(3) 0.015(3) 0.015(3)
C4 0.069(6) 0.038(4) 0.073(6) 0.001(4) 0.001(5) 0.018(4)
C5 0.087(7) 0.036(5) 0.100(8) 0.004(5) -0.006(6) 0.006(5)
C6 0.089(8) 0.033(5) 0.133(11) -0.024(6) 0.004(7) 0.012(5)
C7 0.091(8) 0.056(6) 0.082(7) -0.022(5) 0.011(6) 0.005(6)
C8 0.072(6) 0.045(5) 0.071(6) -0.016(4) 0.019(5) 0.001(4)
O4 0.031(2) 0.023(2) 0.045(3) 0.0006(19) -0.004(2) -0.0014(18)
O5 0.029(2) 0.026(2) 0.041(3) 0.0004(19) -0.0026(19) -0.0023(18)
C9 0.027(3) 0.027(3) 0.035(3) -0.001(3) 0.001(3) -0.002(3)
C10 0.026(3) 0.028(3) 0.047(4) 0.000(3) -0.008(3) -0.003(3)
C11 0.039(4) 0.035(4) 0.071(5) 0.012(4) -0.017(4) -0.012(3)
N2 0.030(3) 0.031(3) 0.069(4) 0.002(3) -0.009(3) -0.009(2)
C12 0.051(5) 0.040(4) 0.074(6) -0.007(4) 0.002(4) -0.002(4)
C13 0.080(7) 0.051(5) 0.086(7) -0.024(5) -0.028(6) 0.000(5)
C14 0.044(5) 0.054(6) 0.142(11) -0.015(6) -0.020(6) -0.023(4)
C15 0.041(5) 0.061(6) 0.105(8) 0.003(6) 0.004(5) -0.016(4)
C16 0.039(4) 0.060(5) 0.069(5) 0.002(4) 0.004(4) -0.017(4)
O6 0.031(2) 0.031(2) 0.043(3) 0.006(2) -0.005(2) -0.0045(19)
O7 0.029(2) 0.028(2) 0.048(3) 0.001(2) -0.007(2) -0.0033(19)
C17 0.028(3) 0.015(3) 0.066(5) -0.001(3) -0.004(3) -0.002(2)
C18 0.030(4) 0.033(4) 0.068(5) 0.008(3) -0.001(3) -0.011(3)
C19 0.034(4) 0.042(4) 0.087(6) 0.027(4) 0.000(4) -0.005(3)
N3 0.043(4) 0.049(4) 0.067(4) 0.029(4) 0.003(3) -0.008(3)
C20 0.054(5) 0.075(6) 0.051(5) 0.028(5) -0.004(4) -0.023(5)
C21 0.090(8) 0.083(8) 0.049(5) 0.024(5) -0.005(5) -0.027(6)
C22 0.108(10) 0.087(8) 0.056(6) 0.030(6) 0.016(6) 0.006(7)
C23 0.065(6) 0.098(9) 0.074(7) 0.034(7) 0.018(6) 0.022(6)
C24 0.046(5) 0.078(7) 0.078(7) 0.038(6) 0.003(5) 0.000(5)
O8 0.037(4) 0.024(3) 0.051(4) 0.000 -0.006(3) 0.000
O9 0.042(3) 0.032(3) 0.053(3) 0.009(2) -0.013(2) -0.001(2)
Cl11 0.071(2) 0.0302(14) 0.106(3) 0.000 0.0033(19) 0.000
Fe3 0.0455(6) 0.0434(6) 0.0438(6) -0.0093(5) -0.0017(5) 0.0059(5)
Cl31 0.0810(15) 0.0474(11) 0.0445(10) -0.0095(8) -0.0038(10) 0.0186(10)
Cl32 0.0552(11) 0.0441(11) 0.0597(12) 0.0035(9) -0.0006(9) 0.0052(9)
Cl33 0.0628(14) 0.107(2) 0.0558(13) 0.0065(13) 0.0157(11) 0.0232(14)
Cl34 0.0870(19) 0.0698(17) 0.107(2) -0.0234(16) -0.0436(17) -0.0020(14)
Fe4A 0.0484(19) 0.044(2) 0.052(4) 0.016(2) 0.0228(19) 0.0186(14)
Fe4B 0.066(3) 0.061(3) 0.051(4) 0.012(2) 0.027(3) 0.031(2)
Cl41 0.0486(11) 0.0569(13) 0.0771(14) -0.0037(11) 0.0172(10) -0.0041(9)
Cl42 0.0640(15) 0.107(2) 0.0823(17) 0.0252(16) -0.0059(13) -0.0362(15)
Cl43 0.070(4) 0.047(2) 0.059(3) 0.000(2) 0.021(3) 0.015(3)
Cl44 0.062(3) 0.079(4) 0.075(4) 0.024(3) 0.012(3) 0.038(3)
Cl45 0.130(9) 0.109(7) 0.073(6) -0.008(5) 0.009(5) 0.074(7)
Cl46 0.068(4) 0.097(6) 0.072(4) 0.024(4) 0.007(3) 0.038(4)
Fe5 0.0517(8) 0.0743(10) 0.0789(10) 0.0025(8) 0.0194(7) 0.0038(7)
Cl51 0.0774(17) 0.0521(14) 0.116(2) 0.0042(14) 0.0048(16) -0.0032(12)
O11 0.081(5) 0.044(4) 0.098(5) 0.021(4) -0.038(4) -0.002(3)

loop_
_atom_type_symbol
_atom_type_description
_atom_type_scat_dispersion_real
_atom_type_scat_dispersion_imag
_atom_type_scat_source
C C 0.0033 0.0016 'International Tables Vol C Tables 4.2.6.8 and 6.1.1.4'
H H 0.0000 0.0000 'International Tables Vol C Tables 4.2.6.8 and 6.1.1.4'
N N 0.0061 0.0033 'International Tables Vol C Tables 4.2.6.8 and 6.1.1.4'
O O 0.0106 0.0060 'International Tables Vol C Tables 4.2.6.8 and 6.1.1.4'
Cl Cl 0.1484 0.1585 'International Tables Vol C Tables 4.2.6.8 and 6.1.1.4'
Fe Fe 0.3463 0.8444 'International Tables Vol C Tables 4.2.6.8 and 6.1.1.4'

loop_
_geom_angle_atom_site_label_1
_geom_angle_atom_site_label_2
_geom_angle_atom_site_label_3
_geom_angle
_geom_angle_site_symmetry_1
_geom_angle_site_symmetry_3
O1 Fe1 O4 96.75(13) . .
O1 Fe1 O4 96.75(13) . 3_655
O4 Fe1 O4 166.5(3) . 3_655
O1 Fe1 O2 93.70(13) . .
O4 Fe1 O2 92.52(19) . .
O4 Fe1 O2 86.61(18) 3_655 .
O1 Fe1 O2 93.70(13) . 3_655
O4 Fe1 O2 86.61(18) . 3_655
O4 Fe1 O2 92.52(19) 3_655 3_655
O2 Fe1 O2 172.6(3) . 3_655
O1 Fe1 O8 180.000(1) . .
O4 Fe1 O8 83.25(13) . .
O4 Fe1 O8 83.25(13) 3_655 .
O2 Fe1 O8 86.30(13) . .
O2 Fe1 O8 86.30(13) 3_655 .
O1 Fe2 O5 96.82(18) . .
O1 Fe2 O7 96.63(18) . 3_655
O5 Fe2 O7 87.26(19) . 3_655
O1 Fe2 O3 94.90(17) . .
O5 Fe2 O3 92.05(19) . .
O7 Fe2 O3 168.45(19) 3_655 .
O1 Fe2 O6 94.72(18) . .
O5 Fe2 O6 168.23(19) . .
O7 Fe2 O6 89.1(2) 3_655 .
O3 Fe2 O6 89.3(2) . .
O1 Fe2 O9 177.27(17) . .
O5 Fe2 O9 85.8(2) . .
O7 Fe2 O9 84.1(2) 3_655 .
O3 Fe2 O9 84.4(2) . .
O6 Fe2 O9 82.7(2) . .
Fe2 O1 Fe2 120.8(3) 3_655 .
Fe2 O1 Fe1 119.62(16) 3_655 .
Fe2 O1 Fe1 119.62(16) . .
C1 O2 Fe1 131.3(4) . .
C1 O3 Fe2 132.1(4) . .
O3 C1 O2 125.4(6) . .
O3 C1 C2 115.7(6) . .
O2 C1 C2 118.9(6) . .
C1 C2 C3 115.4(7) . .
C1 C2 H2A 108.4 . .
C3 C2 H2A 108.4 . .
C1 C2 H2B 108.4 . .
C3 C2 H2B 108.4 . .
H2A C2 H2B 107.5 . .
N1 C3 C2 113.2(7) . .
N1 C3 H3A 108.9 . .
C2 C3 H3A 108.9 . .
N1 C3 H3B 108.9 . .
C2 C3 H3B 108.9 . .
H3A C3 H3B 107.8 . .
C8 N1 C4 120.5(8) . .
C8 N1 C3 120.0(8) . .
C4 N1 C3 119.6(8) . .
N1 C4 C5 119.8(10) . .
N1 C4 H4A 120.1 . .
C5 C4 H4A 120.1 . .
C4 C5 C6 119.8(11) . .
C4 C5 H5A 120.1 . .
C6 C5 H5A 120.1 . .
C5 C6 C7 118.9(10) . .
C5 C6 H6A 120.6 . .
C7 C6 H6A 120.6 . .
C8 C7 C6 118.7(11) . .
C8 C7 H7A 120.7 . .
C6 C7 H7A 120.7 . .
N1 C8 C7 122.4(10) . .
N1 C8 H8A 118.8 . .
C7 C8 H8A 118.8 . .
C9 O4 Fe1 134.2(4) . .
C9 O5 Fe2 131.4(4) . .
O4 C9 O5 124.4(6) . .
O4 C9 C10 118.7(6) . .
O5 C9 C10 116.8(6) . .
C9 C10 C11 110.9(6) . .
C9 C10 H10A 109.5 . .
C11 C10 H10A 109.5 . .
C9 C10 H10B 109.5 . .
C11 C10 H10B 109.5 . .
H10A C10 H10B 108.0 . .
N2 C11 C10 111.7(6) . .
N2 C11 H11A 109.3 . .
C10 C11 H11A 109.3 . .
N2 C11 H11B 109.3 . .
C10 C11 H11B 109.3 . .
H11A C11 H11B 107.9 . .
C16 N2 C12 121.2(7) . .
C16 N2 C11 120.2(8) . .
C12 N2 C11 118.6(7) . .
N2 C12 C13 119.1(9) . .
N2 C12 H12A 120.5 . .
C13 C12 H12A 120.5 . .
C14 C13 C12 118.9(10) . .
C14 C13 H13A 120.6 . .
C12 C13 H13A 120.6 . .
C15 C14 C13 121.0(9) . .
C15 C14 H14A 119.5 . .
C13 C14 H14A 119.5 . .
C14 C15 C16 120.4(9) . .
C14 C15 H15A 119.8 . .
C16 C15 H15A 119.8 . .
N2 C16 C15 119.4(9) . .
N2 C16 H16A 120.3 . .
C15 C16 H16A 120.3 . .
C17 O6 Fe2 134.4(5) . .
C17 O7 Fe2 129.8(4) . 3_655
O6 C17 O7 126.0(6) . .
O6 C17 C18 118.8(7) . .
O7 C17 C18 115.1(6) . .
C19 C18 C17 114.2(6) . .
C19 C18 H18A 108.7 . .
C17 C18 H18A 108.7 . .
C19 C18 H18B 108.7 . .
C17 C18 H18B 108.7 . .
H18A C18 H18B 107.6 . .
N3 C19 C18 112.6(7) . .
N3 C19 H19A 109.1 . .
C18 C19 H19A 109.1 . .
N3 C19 H19B 109.1 . .
C18 C19 H19B 109.1 . .
H19A C19 H19B 107.8 . .
C20 N3 C24 119.3(10) . .
C20 N3 C19 121.8(8) . .
C24 N3 C19 118.9(8) . .
N3 C20 C21 120.0(10) . .
N3 C20 H20A 120.0 . .
C21 C20 H20A 120.0 . .
C20 C21 C22 120.5(11) . .
C20 C21 H21A 119.8 . .
C22 C21 H21A 119.8 . .
C23 C22 C21 117.9(12) . .
C23 C22 H22A 121.1 . .
C21 C22 H22A 121.1 . .
C24 C23 C22 120.2(11) . .
C24 C23 H23A 119.9 . .
C22 C23 H23A 119.9 . .
C23 C24 N3 122.1(11) . .
C23 C24 H24A 119.0 . .
N3 C24 H24A 119.0 . .
H8 O8 Fe1 117(6) 3_655 .
H8 O8 H8 125(10) 3_655 .
Fe1 O8 H8 117(6) . .
Fe2 O9 H91 122(6) . .
Fe2 O9 H92 130(6) . .
H91 O9 H92 108(8) . .
Cl34 Fe3 Cl33 109.83(14) . .
Cl34 Fe3 Cl31 108.70(12) . .
Cl33 Fe3 Cl31 110.19(12) . .
Cl34 Fe3 Cl32 111.05(12) . .
Cl33 Fe3 Cl32 107.93(10) . .
Cl31 Fe3 Cl32 109.14(9) . .
Cl41 Fe4A Cl43 108.8(4) . .
Cl41 Fe4A Cl44 101.7(3) . .
Cl43 Fe4A Cl44 108.3(4) . .
Cl41 Fe4A Cl42 108.9(3) . .
Cl43 Fe4A Cl42 115.7(3) . .
Cl44 Fe4A Cl42 112.5(4) . .
Cl42 Fe4B Cl45 102.4(5) . .
Cl42 Fe4B Cl46 104.6(5) . .
Cl45 Fe4B Cl46 111.4(5) . .
Cl42 Fe4B Cl41 111.8(4) . .
Cl45 Fe4B Cl41 110.5(5) . .
Cl46 Fe4B Cl41 115.2(4) . .
Cl56 Fe5 Cl55 118.2(2) . .
Cl54 Fe5 Cl53 117.1(3) . .
Cl54 Fe5 Cl51 114.7(3) . .
Cl56 Fe5 Cl51 114.23(19) . .
Cl55 Fe5 Cl51 110.01(19) . .
Cl53 Fe5 Cl51 101.25(18) . .
Cl54 Fe5 Cl52 113.1(3) . .
Cl53 Fe5 Cl52 104.7(2) . .
Cl51 Fe5 Cl52 104.50(15) . .
Cl56 Fe5 Cl57 107.3(3) . .
Cl55 Fe5 Cl57 109.0(3) . .
Cl51 Fe5 Cl57 95.5(3) . .
H111 O11 H112 101(5) . .

loop_
_geom_bond_atom_site_label_1
_geom_bond_atom_site_label_2
_geom_bond_distance
_geom_bond_site_symmetry_2
Fe1 O1 1.908(6) .
Fe1 O4 1.992(4) .
Fe1 O4 1.992(4) 3_655
Fe1 O2 2.022(4) .
Fe1 O2 2.022(4) 3_655
Fe1 O8 2.062(7) .
Fe2 O1 1.902(3) .
Fe2 O5 2.006(4) .
Fe2 O7 2.011(5) 3_655
Fe2 O3 2.016(5) .
Fe2 O6 2.025(5) .
Fe2 O9 2.073(5) .
O1 Fe2 1.902(3) 3_655
O2 C1 1.271(8) .
O3 C1 1.263(8) .
C1 C2 1.498(9) .
C2 C3 1.512(11) .
C2 H2A 0.9900 .
C2 H2B 0.9900 .
C3 N1 1.482(11) .
C3 H3A 0.9900 .
C3 H3B 0.9900 .
N1 C8 1.329(12) .
N1 C4 1.353(12) .
C4 C5 1.375(14) .
C4 H4A 0.9500 .
C5 C6 1.384(17) .
C5 H5A 0.9500 .
C6 C7 1.393(17) .
C6 H6A 0.9500 .
C7 C8 1.352(15) .
C7 H7A 0.9500 .
C8 H8A 0.9500 .
O4 C9 1.268(8) .
O5 C9 1.274(8) .
C9 C10 1.494(8) .
C10 C11 1.530(10) .
C10 H10A 0.9900 .
C10 H10B 0.9900 .
C11 N2 1.475(9) .
C11 H11A 0.9900 .
C11 H11B 0.9900 .
N2 C16 1.346(11) .
N2 C12 1.349(12) .
C12 C13 1.383(13) .
C12 H12A 0.9500 .
C13 C14 1.376(16) .
C13 H13A 0.9500 .
C14 C15 1.312(16) .
C14 H14A 0.9500 .
C15 C16 1.378(13) .
C15 H15A 0.9500 .
C16 H16A 0.9500 .
O6 C17 1.249(8) .
O7 C17 1.274(9) .
O7 Fe2 2.011(5) 3_655
C17 C18 1.532(9) .
C18 C19 1.505(12) .
C18 H18A 0.9900 .
C18 H18B 0.9900 .
C19 N3 1.472(13) .
C19 H19A 0.9900 .
C19 H19B 0.9900 .
N3 C20 1.341(12) .
N3 C24 1.358(12) .
C20 C21 1.373(16) .
C20 H20A 0.9500 .
C21 C22 1.387(17) .
C21 H21A 0.9500 .
C22 C23 1.372(18) .
C22 H22A 0.9500 .
C23 C24 1.336(17) .
C23 H23A 0.9500 .
C24 H24A 0.9500 .
O8 H8 0.89(4) 3_655
O8 H8 0.89(4) .
O9 H91 0.90(4) .
O9 H92 0.91(4) .
Fe3 Cl34 2.167(3) .
Fe3 Cl33 2.182(3) .
Fe3 Cl31 2.193(2) .
Fe3 Cl32 2.203(2) .
Fe4A Cl41 2.180(7) .
Fe4A Cl43 2.185(9) .
Fe4A Cl44 2.218(8) .
Fe4A Cl42 2.245(8) .
Fe4B Cl42 2.138(10) .
Fe4B Cl45 2.175(10) .
Fe4B Cl46 2.188(10) .
Fe4B Cl41 2.208(9) .
Fe5 Cl54 2.093(7) .
Fe5 Cl56 2.116(5) .
Fe5 Cl55 2.115(6) .
Fe5 Cl53 2.228(5) .
Fe5 Cl51 2.233(3) .
Fe5 Cl52 2.257(5) .
Fe5 Cl57 2.280(8) .
O11 H111 0.95(4) .
O11 H112 0.93(4) .

loop_
_geom_hbond_atom_site_label_D
_geom_hbond_atom_site_label_H
_geom_hbond_atom_site_label_A
_geom_hbond_distance_DH
_geom_hbond_distance_HA
_geom_hbond_distance_DA
_geom_hbond_angle_DHA
_geom_hbond_site_symmetry_A
O8 H8 O12A 0.89(4) 1.87(5) 2.685(12) 152(8) .
O8 H8 O12B 0.89(4) 1.93(6) 2.725(17) 149(8) .
O9 H91 Cl31 0.90(4) 2.36(5) 3.220(6) 159(8) .
O9 H92 O11 0.91(4) 1.80(5) 2.642(9) 154(8) 1_545
O11 H111 Cl11 0.95(4) 2.41(8) 3.208(8) 141(9) .
O11 H112 Cl51 0.93(4) 2.50(7) 3.317(7) 147(10) .
